data_1567385
loop_
_publ_author_name
'Feng, Chi'
'Seki, Tomohiro'
'Sakamoto, Shunichi'
'Sasaki, Toshiyuki'
'Takamizawa, Satoshi'
'Ito, Hajime'

_publ_section_title
;
 Mechanical deformation and multiple thermal restoration of organic
 crystals: reversible multi-stage shape-changing effect with
 luminescence-color changes
;
_journal_issue 33
_journal_name_full 'Chemical Science'
_journal_page_first 9544
_journal_page_last 9551
_journal_paper_doi 10.1039/D2SC03414J
_journal_volume 13
_journal_year 2022
_chemical_formula_moiety 'C11 H8 Au Br F4 N2'
_chemical_formula_sum 'C11 H8 Au Br F4 N2'
_chemical_formula_weight 521.07
_chemical_name_systematic '1-bromo-2,3,5,6-tetrafluorobenzenyl(1,3-dimethylimidazolin-2-ylidene)gold complex'
_chemical_properties_physical Heat-sensitive
_space_group_crystal_system monoclinic
_space_group_IT_number 14
_space_group_name_Hall '-P 2ybc'
_space_group_name_H-M_alt 'P 1 21/c 1'
_atom_sites_solution_hydrogens geom
_atom_sites_solution_primary dual
_audit_creation_date 2019-09-12
_audit_creation_method
;
Olex2 1.2
(compiled 2018.05.29 svn.r3508 for OlexSys, GUI svn.r5506)
;
_audit_update_record
;
2021-05-01 deposited with the CCDC.	2022-07-22 downloaded from the CCDC.
;
_cell_angle_alpha 90
_cell_angle_beta 106.584(4)
_cell_angle_gamma 90
_cell_formula_units_Z 8
_cell_length_a 14.0976(5)
_cell_length_b 15.4992(5)
_cell_length_c 12.9484(4)
_cell_measurement_reflns_used 13007
_cell_measurement_temperature 293(2)
_cell_measurement_theta_max 28.2030
_cell_measurement_theta_min 3.0650
_cell_volume 2711.56(16)
_computing_cell_refinement 'CrysAlisPro 1.171.40.45a (Rigaku OD, 2019)'
_computing_data_collection 'CrysAlisPro 1.171.40.45a (Rigaku OD, 2019)'
_computing_data_reduction 'CrysAlisPro 1.171.40.45a (Rigaku OD, 2019)'
_computing_molecular_graphics 'Olex2 (Dolomanov et al., 2009)'
_computing_publication_material 'Olex2 (Dolomanov et al., 2009)'
_computing_structure_refinement 'ShelXL (Sheldrick, 2015)'
_computing_structure_solution 'ShelXT (Sheldrick, 2015)'
_diffrn_ambient_temperature 293(2)
_diffrn_detector 'CCD plate'
_diffrn_detector_area_resol_mean 5.8140
_diffrn_measured_fraction_theta_full 0.999
_diffrn_measured_fraction_theta_max 0.920
_diffrn_measurement_details
;
List of Runs (angles in degrees, time in seconds):

  # Type    Start    End  Width  t~exp~   \w     \q     \k     \f   Frames
#--------------------------------------------------------------------------
  1  \w    -72.00 -26.00   0.50    3.04    --   -2.10  14.00-120.00   92
  2  \w     37.00  63.00   0.50    3.04    --   -2.10  14.00-120.00   52
  3  \w    -80.00 -54.00   0.50    3.04    --    2.20  29.00 120.00   52
  4  \w     39.00  91.00   0.50    3.04    --    2.20  29.00 120.00  104
  5  \w    -39.00 -13.00   0.50    3.04    --    2.20  29.00 120.00   52
  6  \w    -86.00  92.00   0.50    3.04    --    2.20  57.00  30.00  356
  7  \w    -76.00 -51.00   0.50    3.04    --    2.20  57.00   0.00   50
  8  \w    -55.00 -29.00   0.50    3.04    --    2.20  57.00-150.00   52
;
_diffrn_measurement_device 'four-circle diffractometer'
_diffrn_measurement_device_type 'XtaLAB AFC11 (RCD3): quarter-chi single'
_diffrn_measurement_method '\w scans'
_diffrn_orient_matrix_type 'CrysAlisPro convention (1999,Acta A55,543-557)'
_diffrn_orient_matrix_UB_11 -0.0155280000
_diffrn_orient_matrix_UB_12 -0.0133020000
_diffrn_orient_matrix_UB_13 -0.0547014000
_diffrn_orient_matrix_UB_21 0.0048155000
_diffrn_orient_matrix_UB_22 -0.0437999000
_diffrn_orient_matrix_UB_23 0.0165516000
_diffrn_orient_matrix_UB_31 -0.0499039000
_diffrn_orient_matrix_UB_32 -0.0000857000
_diffrn_orient_matrix_UB_33 0.0014123000
_diffrn_radiation_monochromator mirror
_diffrn_radiation_probe x-ray
_diffrn_radiation_type MoK\a
_diffrn_radiation_wavelength 0.71073
_diffrn_reflns_av_unetI/netI 0.0342
_diffrn_reflns_Laue_measured_fraction_full 0.999
_diffrn_reflns_Laue_measured_fraction_max 0.920
_diffrn_reflns_limit_h_max 19
_diffrn_reflns_limit_h_min -19
_diffrn_reflns_limit_k_max 21
_diffrn_reflns_limit_k_min -21
_diffrn_reflns_limit_l_max 17
_diffrn_reflns_limit_l_min -17
_diffrn_reflns_number 12298
_diffrn_reflns_point_group_measured_fraction_full 0.999
_diffrn_reflns_point_group_measured_fraction_max 0.920
_diffrn_reflns_theta_full 25.242
_diffrn_reflns_theta_max 29.503
_diffrn_reflns_theta_min 2.298
_diffrn_source 'Rotating-anode X-ray tube (dual wavelength)'
_diffrn_source_type 'Rigaku (Mo) X-ray DW Source'
_exptl_absorpt_coefficient_mu 13.830
_exptl_absorpt_correction_T_max 1.00000
_exptl_absorpt_correction_T_min 0.28630
_exptl_absorpt_correction_type multi-scan
_exptl_absorpt_process_details
;
CrysAlisPro 1.171.40.45a (Rigaku Oxford Diffraction, 2019)
Empirical absorption correction using spherical harmonics,
 implemented in SCALE3 ABSPACK scaling algorithm.
;
_exptl_crystal_colour colourless
_exptl_crystal_colour_primary colourless
_exptl_crystal_density_diffrn 2.553
_exptl_crystal_description plate
_exptl_crystal_F_000 1904
_exptl_crystal_size_max 0.4
_exptl_crystal_size_mid 0.15
_exptl_crystal_size_min 0.07
_refine_diff_density_max 1.813
_refine_diff_density_min -1.585
_refine_diff_density_rms 0.255
_refine_ls_extinction_method none
_refine_ls_goodness_of_fit_ref 1.039
_refine_ls_hydrogen_treatment constr
_refine_ls_matrix_type full
_refine_ls_number_parameters 348
_refine_ls_number_reflns 12298
_refine_ls_number_restraints 270
_refine_ls_restrained_S_all 1.030
_refine_ls_R_factor_all 0.1220
_refine_ls_R_factor_gt 0.0836
_refine_ls_shift/su_max 0.000
_refine_ls_shift/su_mean 0.000
_refine_ls_structure_factor_coef Fsqd
_refine_ls_weighting_details 'w=1/[\s^2^(Fo^2^)+(0.0840P)^2^+60.5152P] where P=(Fo^2^+2Fc^2^)/3'
_refine_ls_weighting_scheme calc
_refine_ls_wR_factor_gt 0.2040
_refine_ls_wR_factor_ref 0.2241
_reflns_Friedel_coverage 0.000
_reflns_number_gt 8091
_reflns_number_total 12298
_reflns_threshold_expression 'I > 2\s(I)'
_twin_special_details
;
Component 2 rotated by 179.9168\% 
 around [-0.30 -0.00 0.95] (reciprocal) or [0.00 -0.00 1.00] (direct)
;
_cod_data_source_file d2sc03414j6.cif
_cod_data_source_block hyo-227-rt_twin1_hklf4
_cod_depositor_comments 'Adding full bibliography for 1567382--1567387.cif.'
_cod_original_cell_volume 2711.55(16)
_cod_database_code 1567385
_shelx_shelxl_version_number 2018/1
_chemical_oxdiff_formula 'C H N F Au Br'
_shelx_space_group_comment
;
The symmetry employed for this shelxl refinement is uniquely defined
by the following loop, which should always be used as a source of
symmetry information in preference to the above space-group names.
They are only intended as comments.
;
_shelx_estimated_absorpt_t_max 0.444
_shelx_estimated_absorpt_t_min 0.072
_olex2_refinement_description
;
1. Twinned data refinement
 Scales: 0.8232(12)
 0.1768(12)
2. Fixed Uiso
 At 1.2 times of:
  All C(H) groups
 At 1.5 times of:
  All C(H,H,H) groups
3. Uiso/Uaniso restraints and constraints
C00X \\sim F00H \\sim F00D \\sim C00S \\sim C00N \\sim C00E \\sim C00F \\sim
C012 \\sim F006 \\sim F009: within 1.7A with sigma of 0.01 and sigma for
terminal atoms of 0.08
C00V \\sim N00J \\sim C00M \\sim C00U \\sim N00A \\sim C00R \\sim C011: within
1.7A with sigma of 0.01 and sigma for terminal atoms of 0.08
4. Rigid body (RIGU) restrains
 F006, C00F, C00E, C00N, F009, C00S, F00D, F00H, C00X, C012
 with sigma for 1-2 distances of 0.001 and sigma for 1-3 distances of 0.004
 C00V, N00J, C00M, C00U
 with sigma for 1-2 distances of 0.001 and sigma for 1-3 distances of 0.004
 C00L, F005, C00P, C010, C13, F00B, C00Q, F00C, C14, F007, Br03
 with sigma for 1-2 distances of 0.001 and sigma for 1-3 distances of 0.004
 F00H, C00X, F00D, C00S, C00N, C00E, C00F, C012, F006, F009
 with sigma for 1-2 distances of 0.0005 and sigma for 1-3 distances of 0.004
5.a Aromatic/amide H refined with riding coordinates:
 C00T(H00T), C00U(H00U), C00Z(H00Z), C011(H011)
5.b Idealised Me refined as rotating group:
 C00R(H00A,H00B,H00C), C00V(H00D,H00E,H00F), C00W(H00G,H00H,H00I), C00Y(H00J,
 H00K,H00L)
;
_olex2_submission_special_instructions 'No special instructions were received'
_oxdiff_exptl_absorpt_empirical_details
;
Empirical correction (ABSPACK) includes:
- Absorption correction using spherical harmonics
- Frame scaling
;
_oxdiff_exptl_absorpt_empirical_full_max 2.679
_oxdiff_exptl_absorpt_empirical_full_min 0.501
_oxdiff_twin_integration_method simultaneous
_oxdiff_twin_items 2

loop_
_space_group_symop_operation_xyz
'x, y, z'
'-x, y+1/2, -z+1/2'
'-x, -y, -z'
'x, -y-1/2, z-1/2'

loop_
_atom_site_label
_atom_site_type_symbol
_atom_site_fract_x
_atom_site_fract_y
_atom_site_fract_z
_atom_site_U_iso_or_equiv
_atom_site_adp_type
_atom_site_occupancy
_atom_site_site_symmetry_order
_atom_site_calc_flag
_atom_site_refinement_flags_posn
_atom_site_refinement_flags_adp
_atom_site_refinement_flags_occupancy
_atom_site_disorder_assembly
_atom_site_disorder_group
Au01 Au 0.63051(5) 0.52328(5) 0.32905(6) 0.0482(2) Uani 1 1 d . . . . .
Au02 Au 0.87421(5) 0.47869(5) 0.50949(6) 0.0511(2) Uani 1 1 d . . . . .
Br03 Br 0.6137(2) 0.3577(2) -0.1577(2) 0.0952(9) Uani 1 1 d . U . . .
Br04 Br 0.8789(2) 0.6391(2) 0.9958(2) 0.0980(9) Uani 1 1 d . . . . .
F005 F 0.6330(10) 0.5445(9) -0.0847(9) 0.074(4) Uani 1 1 d . U . . .
F006 F 0.8725(11) 0.4521(9) 0.9242(11) 0.083(4) Uani 1 1 d . U . . .
F007 F 0.6391(10) 0.6118(7) 0.1056(9) 0.068(3) Uani 1 1 d . U . . .
N008 N 0.8749(13) 0.4775(10) 0.2760(13) 0.052(4) Uani 1 1 d . . . . .
F009 F 0.8714(10) 0.3883(7) 0.7328(9) 0.066(3) Uani 1 1 d . U . . .
N00A N 0.6236(12) 0.5270(11) 0.5586(13) 0.053(3) Uani 1 1 d . U . . .
F00B F 0.6052(13) 0.2673(8) 0.0472(13) 0.103(5) Uani 1 1 d . U . . .
F00C F 0.6108(13) 0.3324(8) 0.2373(13) 0.097(5) Uani 1 1 d . U . . .
F00D F 0.8758(13) 0.6698(8) 0.6002(12) 0.089(4) Uani 1 1 d . U . . .
C00E C 0.8722(14) 0.4763(11) 0.7435(14) 0.048(3) Uani 1 1 d . U . . .
C00F C 0.8758(15) 0.5105(12) 0.8467(16) 0.052(3) Uani 1 1 d . U . . .
N00G N 0.8709(12) 0.3486(10) 0.3373(14) 0.057(4) Uani 1 1 d . . . . .
F00H F 0.8793(13) 0.7329(9) 0.7894(14) 0.111(5) Uani 1 1 d . U . . .
C13 C 0.6290(15) 0.5235(12) 0.0958(14) 0.048(4) Uani 1 1 d . U . . .
N00J N 0.6267(12) 0.6554(11) 0.5022(13) 0.055(3) Uani 1 1 d . U . . .
C14 C 0.6255(13) 0.4733(11) 0.1823(14) 0.043(3) Uani 1 1 d . U . . .
C00L C 0.6289(13) 0.4951(13) -0.0014(14) 0.049(4) Uani 1 1 d . U . . .
C00M C 0.6296(13) 0.5709(12) 0.4708(14) 0.046(3) Uani 1 1 d . U . . .
C00N C 0.8735(13) 0.5259(11) 0.6552(14) 0.046(3) Uani 1 1 d . U . . .
C00O C 0.8729(14) 0.4343(14) 0.3660(15) 0.056(5) Uani 1 1 d . . . . .
C00P C 0.6189(14) 0.4073(15) -0.0262(17) 0.060(4) Uani 1 1 d . U . . .
C00Q C 0.6170(15) 0.3876(12) 0.1623(18) 0.058(4) Uani 1 1 d . U . . .
C00R C 0.6255(14) 0.4330(13) 0.5669(15) 0.053(5) Uani 1 1 d . U . . .
H00A H 0.591809 0.408447 0.498106 0.080 Uiso 1 1 calc GR . . . .
H00B H 0.592962 0.415346 0.619247 0.080 Uiso 1 1 calc GR . . . .
H00C H 0.692849 0.413366 0.588732 0.080 Uiso 1 1 calc GR . . . .
C00S C 0.8746(15) 0.6132(12) 0.6790(16) 0.053(3) Uani 1 1 d . U . . .
C00T C 0.8716(15) 0.4254(18) 0.1917(16) 0.067(6) Uani 1 1 d . . . . .
H00T H 0.871305 0.441972 0.122567 0.081 Uiso 1 1 calc R . . . .
C00U C 0.6200(16) 0.6608(15) 0.6045(17) 0.064(4) Uani 1 1 d . U . . .
H00U H 0.617725 0.711595 0.642038 0.077 Uiso 1 1 calc R . . . .
C00V C 0.6307(19) 0.7253(14) 0.4308(19) 0.079(7) Uani 1 1 d . U . . .
H00D H 0.662050 0.706113 0.378173 0.119 Uiso 1 1 calc GR . . . .
H00E H 0.667943 0.772151 0.471502 0.119 Uiso 1 1 calc GR . . . .
H00F H 0.564713 0.744517 0.395137 0.119 Uiso 1 1 calc GR . . . .
C00W C 0.8776(15) 0.5728(13) 0.2743(18) 0.064(5) Uani 1 1 d . . . . .
H00G H 0.815497 0.594308 0.229933 0.096 Uiso 1 1 calc GR . . . .
H00H H 0.929880 0.591382 0.245467 0.096 Uiso 1 1 calc GR . . . .
H00I H 0.889354 0.594463 0.346259 0.096 Uiso 1 1 calc GR . . . .
C00X C 0.8774(16) 0.6483(13) 0.7760(17) 0.060(3) Uani 1 1 d . U . . .
C00Y C 0.866(2) 0.2775(15) 0.407(2) 0.100(9) Uani 1 1 d . . . . .
H00J H 0.891473 0.295473 0.481048 0.150 Uiso 1 1 calc GR . . . .
H00K H 0.904959 0.230376 0.393651 0.150 Uiso 1 1 calc GR . . . .
H00L H 0.798518 0.259376 0.393996 0.150 Uiso 1 1 calc GR . . . .
C00Z C 0.8689(17) 0.3441(18) 0.229(2) 0.080(7) Uani 1 1 d . . . . .
H00Z H 0.866246 0.293784 0.188920 0.096 Uiso 1 1 calc R . . . .
C010 C 0.6135(16) 0.3549(13) 0.0579(19) 0.063(5) Uani 1 1 d . U . . .
C011 C 0.6172(15) 0.5828(15) 0.6414(16) 0.061(4) Uani 1 1 d . U . . .
H011 H 0.612053 0.567329 0.708963 0.073 Uiso 1 1 calc R . . . .
C012 C 0.8769(16) 0.5977(13) 0.8605(16) 0.059(3) Uani 1 1 d . U . . .

loop_
_atom_site_aniso_label
_atom_site_aniso_U_11
_atom_site_aniso_U_22
_atom_site_aniso_U_33
_atom_site_aniso_U_23
_atom_site_aniso_U_13
_atom_site_aniso_U_12
Au01 0.0520(4) 0.0470(4) 0.0474(4) -0.0027(3) 0.0174(3) -0.0018(3)
Au02 0.0535(4) 0.0506(4) 0.0478(4) 0.0002(3) 0.0122(4) -0.0004(3)
Br03 0.1002(19) 0.119(2) 0.0621(14) -0.0365(15) 0.0157(14) 0.0191(16)
Br04 0.0969(19) 0.120(2) 0.0763(17) -0.0448(16) 0.0232(15) 0.0054(17)
F005 0.087(8) 0.087(8) 0.048(6) 0.027(6) 0.016(6) 0.006(7)
F006 0.109(10) 0.073(6) 0.071(7) 0.014(5) 0.031(7) -0.001(7)
F007 0.098(9) 0.039(4) 0.067(7) 0.007(4) 0.025(7) -0.004(5)
N008 0.055(9) 0.055(9) 0.044(8) -0.004(7) 0.011(7) 0.001(8)
F009 0.102(9) 0.040(4) 0.060(7) 0.000(4) 0.029(7) -0.004(5)
N00A 0.054(7) 0.055(7) 0.052(7) 0.000(6) 0.016(6) -0.002(6)
F00B 0.154(14) 0.045(5) 0.110(11) -0.019(6) 0.036(10) -0.008(7)
F00C 0.164(15) 0.046(6) 0.086(8) 0.008(6) 0.042(9) -0.015(8)
F00D 0.119(11) 0.062(6) 0.084(7) 0.022(6) 0.026(7) -0.003(7)
C00E 0.051(7) 0.040(4) 0.049(5) 0.000(3) 0.010(5) -0.004(4)
C00F 0.053(7) 0.050(4) 0.050(5) -0.005(3) 0.010(5) -0.006(5)
N00G 0.055(9) 0.057(9) 0.057(10) -0.011(8) 0.011(8) 0.001(8)
F00H 0.150(14) 0.050(4) 0.129(12) -0.014(5) 0.034(11) 0.002(6)
C13 0.061(10) 0.041(5) 0.041(5) 0.004(4) 0.014(6) -0.005(6)
N00J 0.062(7) 0.054(6) 0.051(6) -0.006(5) 0.019(6) -0.001(5)
C14 0.052(9) 0.036(5) 0.044(6) 0.006(4) 0.020(6) 0.007(6)
C00L 0.051(10) 0.058(6) 0.036(5) 0.011(4) 0.009(5) 0.013(6)
C00M 0.050(7) 0.053(6) 0.041(6) -0.001(5) 0.024(6) -0.002(6)
C00N 0.047(7) 0.040(4) 0.049(5) 0.000(3) 0.010(5) -0.003(5)
C00O 0.038(9) 0.071(13) 0.048(10) -0.004(9) -0.003(8) 0.000(9)
C00P 0.046(10) 0.064(6) 0.065(8) -0.004(5) 0.010(7) 0.005(6)
C00Q 0.071(12) 0.037(5) 0.068(7) 0.001(4) 0.023(8) 0.004(6)
C00R 0.056(11) 0.054(11) 0.049(10) 0.019(9) 0.015(9) 0.009(9)
C00S 0.055(7) 0.039(4) 0.059(5) 0.001(3) 0.008(5) 0.000(5)
C00T 0.049(11) 0.11(2) 0.044(10) -0.007(12) 0.015(9) -0.004(12)
C00U 0.074(9) 0.069(8) 0.050(6) -0.012(6) 0.019(6) 0.000(8)
C00V 0.112(18) 0.057(9) 0.072(12) 0.002(8) 0.032(12) -0.009(10)
C00W 0.053(11) 0.059(12) 0.072(13) 0.021(11) 0.006(10) -0.001(10)
C00X 0.063(8) 0.049(4) 0.061(5) -0.004(4) 0.006(5) 0.005(5)
C00Y 0.13(2) 0.047(13) 0.12(2) 0.006(14) 0.03(2) 0.001(14)
C00Z 0.060(14) 0.092(19) 0.074(16) -0.022(14) -0.003(12) 0.003(13)
C010 0.072(13) 0.045(5) 0.073(7) -0.011(5) 0.020(8) -0.001(7)
C011 0.066(8) 0.074(9) 0.045(7) -0.010(7) 0.019(7) 0.003(8)
C012 0.061(8) 0.050(4) 0.056(6) -0.007(4) 0.000(6) -0.004(5)

loop_
_atom_type_symbol
_atom_type_description
_atom_type_scat_dispersion_real
_atom_type_scat_dispersion_imag
_atom_type_scat_source
C C 0.0033 0.0016 'International Tables Vol C Tables 4.2.6.8 and 6.1.1.4'
H H 0.0000 0.0000 'International Tables Vol C Tables 4.2.6.8 and 6.1.1.4'
Au Au -2.0133 8.8022 'International Tables Vol C Tables 4.2.6.8 and 6.1.1.4'
Br Br -0.2901 2.4595 'International Tables Vol C Tables 4.2.6.8 and 6.1.1.4'
F F 0.0171 0.0103 'International Tables Vol C Tables 4.2.6.8 and 6.1.1.4'
N N 0.0061 0.0033 'International Tables Vol C Tables 4.2.6.8 and 6.1.1.4'

loop_
_geom_angle_atom_site_label_1
_geom_angle_atom_site_label_2
_geom_angle_atom_site_label_3
_geom_angle
_geom_angle_site_symmetry_1
_geom_angle_site_symmetry_3
_geom_angle_publ_flag
C00M Au01 C14 177.7(7) . . ?
C00O Au02 C00N 178.9(8) . . ?
C00O N008 C00W 121.0(17) . . ?
C00T N008 C00O 113.5(18) . . ?
C00T N008 C00W 125.5(19) . . ?
C00M N00A C00R 124.1(16) . . ?
C00M N00A C011 111.5(17) . . ?
C011 N00A C00R 124.3(17) . . ?
F009 C00E C00F 117.5(16) . . ?
F009 C00E C00N 118.1(16) . . ?
C00N C00E C00F 124.3(17) . . ?
F006 C00F C00E 116.4(16) . . ?
F006 C00F C012 124.3(18) . . ?
C012 C00F C00E 119.2(18) . . ?
C00O N00G C00Y 124.6(19) . . ?
C00O N00G C00Z 108.2(19) . . ?
C00Z N00G C00Y 127(2) . . ?
C14 C13 F007 120.9(16) . . ?
C00L C13 F007 112.8(16) . . ?
C00L C13 C14 126.3(18) . . ?
C00M N00J C00V 121.3(16) . . ?
C00U N00J C00M 111.3(17) . . ?
C00U N00J C00V 127.4(19) . . ?
C13 C14 Au01 123.1(13) . . ?
C00Q C14 Au01 122.0(14) . . ?
C00Q C14 C13 114.9(17) . . ?
F005 C00L C00P 113.4(17) . . ?
C13 C00L F005 125.7(19) . . ?
C13 C00L C00P 120.8(18) . . ?
N00A C00M Au01 127.7(14) . . ?
N00A C00M N00J 102.6(15) . . ?
N00J C00M Au01 129.5(13) . . ?
C00E C00N Au02 125.0(13) . . ?
C00E C00N C00S 111.1(17) . . ?
C00S C00N Au02 123.9(14) . . ?
N008 C00O Au02 129.9(16) . . ?
N008 C00O N00G 104.4(16) . . ?
N00G C00O Au02 125.7(15) . . ?
C00L C00P Br03 126.2(16) . . ?
C010 C00P Br03 119.1(17) . . ?
C010 C00P C00L 114.7(19) . . ?
F00C C00Q C14 121.2(19) . . ?
F00C C00Q C010 118.4(17) . . ?
C14 C00Q C010 120.4(18) . . ?
N00A C00R H00A 109.5 . . ?
N00A C00R H00B 109.5 . . ?
N00A C00R H00C 109.5 . . ?
H00A C00R H00B 109.5 . . ?
H00A C00R H00C 109.5 . . ?
H00B C00R H00C 109.5 . . ?
F00D C00S C00N 117.9(18) . . ?
F00D C00S C00X 115.8(17) . . ?
C00X C00S C00N 126.3(19) . . ?
N008 C00T H00T 127.2 . . ?
N008 C00T C00Z 106(2) . . ?
C00Z C00T H00T 127.2 . . ?
N00J C00U H00U 125.8 . . ?
C011 C00U N00J 108.5(19) . . ?
C011 C00U H00U 125.8 . . ?
N00J C00V H00D 109.5 . . ?
N00J C00V H00E 109.5 . . ?
N00J C00V H00F 109.5 . . ?
H00D C00V H00E 109.5 . . ?
H00D C00V H00F 109.5 . . ?
H00E C00V H00F 109.5 . . ?
N008 C00W H00G 109.5 . . ?
N008 C00W H00H 109.5 . . ?
N008 C00W H00I 109.5 . . ?
H00G C00W H00H 109.5 . . ?
H00G C00W H00I 109.5 . . ?
H00H C00W H00I 109.5 . . ?
F00H C00X C00S 121(2) . . ?
F00H C00X C012 118(2) . . ?
C012 C00X C00S 120.8(19) . . ?
N00G C00Y H00J 109.5 . . ?
N00G C00Y H00K 109.5 . . ?
N00G C00Y H00L 109.5 . . ?
H00J C00Y H00K 109.5 . . ?
H00J C00Y H00L 109.5 . . ?
H00K C00Y H00L 109.5 . . ?
N00G C00Z H00Z 125.8 . . ?
C00T C00Z N00G 108(2) . . ?
C00T C00Z H00Z 125.8 . . ?
F00B C010 C00P 122(2) . . ?
F00B C010 C00Q 115(2) . . ?
C00P C010 C00Q 122.9(19) . . ?
N00A C011 H011 126.9 . . ?
C00U C011 N00A 106.1(19) . . ?
C00U C011 H011 126.9 . . ?
C00F C012 Br04 117.5(16) . . ?
C00X C012 Br04 124.2(15) . . ?
C00X C012 C00F 118.3(19) . . ?

loop_
_geom_bond_atom_site_label_1
_geom_bond_atom_site_label_2
_geom_bond_distance
_geom_bond_site_symmetry_2
_geom_bond_publ_flag
Au01 C14 2.035(17) . ?
Au01 C00M 1.982(17) . ?
Au02 C00N 2.026(18) . ?
Au02 C00O 1.976(19) . ?
Br03 C00P 1.85(2) . ?
Br04 C012 1.86(2) . ?
F005 C00L 1.34(2) . ?
F006 C00F 1.36(2) . ?
F007 C13 1.38(2) . ?
N008 C00O 1.35(2) . ?
N008 C00T 1.35(3) . ?
N008 C00W 1.48(2) . ?
F009 C00E 1.37(2) . ?
N00A C00M 1.35(2) . ?
N00A C00R 1.46(2) . ?
N00A C011 1.40(2) . ?
F00B C010 1.37(2) . ?
F00C C00Q 1.31(2) . ?
F00D C00S 1.35(2) . ?
C00E C00F 1.42(3) . ?
C00E C00N 1.38(2) . ?
C00F C012 1.36(3) . ?
N00G C00O 1.38(3) . ?
N00G C00Y 1.44(3) . ?
N00G C00Z 1.40(3) . ?
F00H C00X 1.32(2) . ?
C13 C14 1.38(2) . ?
C13 C00L 1.33(2) . ?
N00J C00M 1.38(2) . ?
N00J C00U 1.36(2) . ?
N00J C00V 1.44(3) . ?
C14 C00Q 1.35(2) . ?
C00L C00P 1.40(3) . ?
C00N C00S 1.39(2) . ?
C00P C010 1.38(3) . ?
C00Q C010 1.43(3) . ?
C00R H00A 0.9600 . ?
C00R H00B 0.9600 . ?
C00R H00C 0.9600 . ?
C00S C00X 1.36(3) . ?
C00T H00T 0.9300 . ?
C00T C00Z 1.35(3) . ?
C00U H00U 0.9300 . ?
C00U C011 1.31(3) . ?
C00V H00D 0.9600 . ?
C00V H00E 0.9600 . ?
C00V H00F 0.9600 . ?
C00W H00G 0.9600 . ?
C00W H00H 0.9600 . ?
C00W H00I 0.9600 . ?
C00X C012 1.35(3) . ?
C00Y H00J 0.9600 . ?
C00Y H00K 0.9600 . ?
C00Y H00L 0.9600 . ?
C00Z H00Z 0.9300 . ?
C011 H011 0.9300 . ?

loop_
_twin_individual_id
_twin_individual_mass_fraction_refined
_oxdiff_twin_reflns_isolated
_oxdiff_twin_reflns_overlapped
_twin_individual_twin_lattice_type
_twin_individual_twin_matrix_11
_twin_individual_twin_matrix_12
_twin_individual_twin_matrix_13
_twin_individual_twin_matrix_21
_twin_individual_twin_matrix_22
_twin_individual_twin_matrix_23
_twin_individual_twin_matrix_31
_twin_individual_twin_matrix_32
_twin_individual_twin_matrix_33
1 0.8232(12) 14565 24403 ref 1.0000 0.0000 0.0000 0.0000 1.0000 0.0000 0.0000 0.0000 1.0000
2 0.1768(12) 14627 24403 nmt -0.9992 -0.0015 -0.6189 0.0017 -0.9998 0.0016 0.0014 -0.0003 1.0002
